data_1553425
loop_
_publ_author_name
'Klosterman, Jeremy K.'
'Veliks, Janis'
'Frantz, Derik K.'
'Yasui, Yoshizumi'
'Loepfe, Michael'
'Zysman-Colman, Eli'
'Linden, Anthony'
'Siegel, Jay S.'

_publ_section_title
;
 Conformations of large macrocycles and ring-in-ring complexes
;
_journal_issue 6
_journal_name_full 'Organic Chemistry Frontiers'
_journal_page_first 661
_journal_paper_doi 10.1039/C6QO00024J
_journal_volume 3
_journal_year 2016
_chemical_formula_moiety 'C144 H144 N12 O12 Ru2 4+, 4(F6 P 1-), 11(C H2 Cl2)'
_chemical_formula_sum 'C155 H166 Cl22 F24 N12 O12 P4 Ru2'
_chemical_formula_weight 3950.91
_space_group_IT_number 2
_space_group_name_Hall '-P 1'
_space_group_name_H-M_alt 'P -1'
_symmetry_cell_setting triclinic
_symmetry_Int_Tables_number 2
_symmetry_space_group_name_H-M 'P -1'
_atom_sites_solution_hydrogens geom
_audit_creation_date 04-08-02
_audit_creation_method SHELXL-97
_audit_update_record
;
2015-11-17 deposited with the CCDC.
2016-03-23 downloaded from the CCDC.
;
_cell_angle_alpha 98.4023(18)
_cell_angle_beta 98.0121(12)
_cell_angle_gamma 108.321(2)
_cell_formula_units_Z 1
_cell_length_a 15.0040(5)
_cell_length_b 15.1525(4)
_cell_length_c 21.5611(7)
_cell_measurement_reflns_used 267018
_cell_measurement_temperature 160(1)
_cell_measurement_theta_max 25.0
_cell_measurement_theta_min 2.0
_cell_volume 4512.9(3)
_computing_cell_refinement 'DENZO-SMN (Otwinowski & Minor, 1997)'
_computing_data_collection 'COLLECT (Nonius, 2000)'
_computing_data_reduction 'DENZO-SMN and SCALEPACK (Otwinowski & Minor, 1997)'
_computing_molecular_graphics 'ORTEPII (Johnson, 1976)'
_computing_publication_material 'SHELXL-2014/7 and PLATON (Spek, 2015)'
_computing_structure_refinement 'SHELXL-2014/7 (Sheldrick, 2015)'
_computing_structure_solution 'SIR92 (Altomare et al., 1994)'
_diffrn_ambient_temperature 160(1)
_diffrn_detector '65 mm CCD camera on \k goniostat'
_diffrn_detector_area_resol_mean 9
_diffrn_measured_fraction_theta_full 0.991
_diffrn_measured_fraction_theta_max 0.991
_diffrn_measurement_device_type 'Nonius KappaCCD area-detector diffractometer'
_diffrn_measurement_method '\f and \w scans with \k offsets'
_diffrn_radiation_monochromator 'horizontally mounted graphite crystal'
_diffrn_radiation_source 'Nonius FR590 sealed tube generator'
_diffrn_radiation_type 'Mo K\a'
_diffrn_radiation_wavelength 0.71073
_diffrn_reflns_av_R_equivalents 0.1029
_diffrn_reflns_av_unetI/netI 0.0691
_diffrn_reflns_Laue_measured_fraction_full 0.991
_diffrn_reflns_Laue_measured_fraction_max 0.991
_diffrn_reflns_limit_h_max 17
_diffrn_reflns_limit_h_min -17
_diffrn_reflns_limit_k_max 18
_diffrn_reflns_limit_k_min -17
_diffrn_reflns_limit_l_max 25
_diffrn_reflns_limit_l_min -25
_diffrn_reflns_number 77052
_diffrn_reflns_point_group_measured_fraction_full 0.991
_diffrn_reflns_point_group_measured_fraction_max 0.991
_diffrn_reflns_theta_full 25.094
_diffrn_reflns_theta_max 25.094
_diffrn_reflns_theta_min 2.179
_diffrn_standards_decay_% 0
_diffrn_standards_number 0
_exptl_absorpt_coefficient_mu 0.611
_exptl_absorpt_correction_T_max 0.987
_exptl_absorpt_correction_T_min 0.856
_exptl_absorpt_correction_type multi-scan
_exptl_absorpt_process_details '(Blessing, 1995)'
_exptl_crystal_colour red
_exptl_crystal_density_diffrn 1.454
_exptl_crystal_density_method 'not measured'
_exptl_crystal_description plate
_exptl_crystal_F_000 2014
_exptl_crystal_size_max 0.35
_exptl_crystal_size_mid 0.32
_exptl_crystal_size_min 0.05
_platon_squeeze_details
;
Further details included in the .fab section right at the end of this CIF
and in _refine_special_details above.
;
_refine_diff_density_max 0.587
_refine_diff_density_min -0.453
_refine_diff_density_rms 0.072
_refine_ls_extinction_method none
_refine_ls_goodness_of_fit_ref 1.023
_refine_ls_hydrogen_treatment constr
_refine_ls_matrix_type full
_refine_ls_number_parameters 930
_refine_ls_number_reflns 15898
_refine_ls_number_restraints 271
_refine_ls_restrained_S_all 1.015
_refine_ls_R_factor_all 0.0964
_refine_ls_R_factor_gt 0.0627
_refine_ls_shift/su_max 0.000
_refine_ls_shift/su_mean 0.000
_refine_ls_structure_factor_coef Fsqd
_refine_ls_weighting_details 'w=1/[\s^2^(Fo^2^)+(0.0772P)^2^+5.7930P] where P=(Fo^2^+2Fc^2^)/3'
_refine_ls_weighting_scheme calc
_refine_ls_wR_factor_gt 0.1493
_refine_ls_wR_factor_ref 0.1674
_reflns_Friedel_coverage 0.000
_reflns_number_gt 11033
_reflns_number_total 15899
_reflns_threshold_expression 'I > 2\s(I)'
_cod_data_source_file c6qo00024j2.cif
_cod_data_source_block 2
_cod_original_cell_volume 4513.0(2)
_cod_original_sg_symbol_H-M 'P -1         '
_cod_database_code 1553425
_platon_squeeze_void_probe_radius 1.20

loop_
_symmetry_equiv_pos_as_xyz
'x, y, z'
'-x, -y, -z'

loop_
_atom_site_label
_atom_site_type_symbol
_atom_site_fract_x
_atom_site_fract_y
_atom_site_fract_z
_atom_site_U_iso_or_equiv
_atom_site_adp_type
_atom_site_occupancy
_atom_site_site_symmetry_order
_atom_site_calc_flag
_atom_site_refinement_flags_posn
_atom_site_refinement_flags_adp
_atom_site_refinement_flags_occupancy
_atom_site_disorder_assembly
_atom_site_disorder_group
Ru Ru 0.33955(2) 0.17903(2) 0.74513(2) 0.03292(11) Uani 1 1 d . . . . .
O1 O -0.0079(4) -0.5571(2) 0.5963(2) 0.0877(14) Uani 1 1 d . . . . .
H1 H -0.0278 -0.5841 0.6255 0.132 Uiso 1 1 calc R U . . .
O2 O 0.9290(2) 0.7836(2) 0.75638(16) 0.0547(9) Uani 1 1 d . . . . .
H2 H 0.9141 0.8282 0.7442 0.082 Uiso 1 1 calc R U . . .
O3 O -0.0233(2) -0.0270(2) 0.18013(14) 0.0518(8) Uani 1 1 d . . . . .
O4 O 0.0838(2) 0.0728(2) 0.30585(14) 0.0523(8) Uani 1 1 d . . . . .
O5 O 0.7279(2) -0.1230(2) 0.91766(16) 0.0523(8) Uani 1 1 d . . . . .
O6 O 0.8239(2) -0.2429(2) 0.95575(15) 0.0512(8) Uani 1 1 d . . . . .
N1 N 0.2619(2) 0.0353(2) 0.72101(16) 0.0358(8) Uani 1 1 d . . . . .
N2 N 0.4174(2) 0.1331(2) 0.68988(16) 0.0352(8) Uani 1 1 d . . . . .
N3 N 0.4469(2) 0.3048(2) 0.74633(16) 0.0356(8) Uani 1 1 d . . . . .
N4 N 0.2445(2) 0.2083(2) 0.67899(16) 0.0359(8) Uani 1 1 d . . . . .
N5 N 0.2663(2) 0.2310(2) 0.80142(16) 0.0344(8) Uani 1 1 d . . . . .
N6 N 0.3979(2) 0.1598(2) 0.83306(15) 0.0347(8) Uani 1 1 d . . . . .
C1 C 0.0373(4) -0.4618(3) 0.6205(3) 0.0633(15) Uani 1 1 d . . . . .
C2 C 0.0583(4) -0.4041(4) 0.5764(3) 0.0678(16) Uani 1 1 d . . . . .
H21 H 0.0414 -0.4316 0.5321 0.081 Uiso 1 1 calc R U . . .
C3 C 0.1033(4) -0.3073(3) 0.5960(2) 0.0556(13) Uani 1 1 d . . . . .
C4 C 0.1174(5) -0.2470(4) 0.5452(3) 0.0757(18) Uani 1 1 d . . . . .
H41 H 0.0775 -0.2846 0.5040 0.114 Uiso 1 1 calc R U . . .
H42 H 0.1848 -0.2262 0.5414 0.114 Uiso 1 1 calc R U . . .
H43 H 0.0988 -0.1914 0.5574 0.114 Uiso 1 1 calc R U . . .
C5 C 0.1286(3) -0.2671(3) 0.6614(2) 0.0455(11) Uani 1 1 d . . . . .
C6 C 0.1800(3) -0.0117(3) 0.7384(2) 0.0393(10) Uani 1 1 d . . . . .
H6 H 0.1513 0.0234 0.7642 0.047 Uiso 1 1 calc R U . . .
C7 C 0.1366(3) -0.1082(3) 0.7204(2) 0.0452(11) Uani 1 1 d . . . . .
H7 H 0.0787 -0.1381 0.7336 0.054 Uiso 1 1 calc R U . . .
C8 C 0.1758(3) -0.1629(3) 0.6832(2) 0.0424(11) Uani 1 1 d . . . . .
C9 C 0.2617(3) -0.1144(3) 0.6655(2) 0.0426(10) Uani 1 1 d . . . . .
H9 H 0.2924 -0.1488 0.6409 0.051 Uiso 1 1 calc R U . . .
C10 C 0.3019(3) -0.0166(3) 0.68371(19) 0.0369(10) Uani 1 1 d . . . . .
C11 C 0.3894(3) 0.0388(3) 0.6646(2) 0.0410(10) Uani 1 1 d . . . . .
C12 C 0.4438(4) 0.0056(4) 0.6267(3) 0.0639(15) Uani 1 1 d . . . . .
H12 H 0.4260 -0.0603 0.6094 0.077 Uiso 1 1 calc R U . . .
C13 C 0.5251(4) 0.0701(4) 0.6142(3) 0.0742(18) Uani 1 1 d . . . . .
H13 H 0.5630 0.0483 0.5882 0.089 Uiso 1 1 calc R U . . .
C14 C 0.5509(4) 0.1655(3) 0.6395(3) 0.0595(14) Uani 1 1 d . . . . .
H14 H 0.6058 0.2099 0.6305 0.071 Uiso 1 1 calc R U . . .
C15 C 0.4961(3) 0.1958(3) 0.6782(2) 0.0415(10) Uani 1 1 d . . . . .
C16 C 0.5144(3) 0.2944(3) 0.7114(2) 0.0406(10) Uani 1 1 d . . . . .
C17 C 0.5915(3) 0.3714(3) 0.7084(2) 0.0456(11) Uani 1 1 d . . . . .
H17 H 0.6364 0.3625 0.6833 0.055 Uiso 1 1 calc R U . . .
C18 C 0.6047(3) 0.4623(3) 0.7417(2) 0.0439(11) Uani 1 1 d . . . . .
C19 C 0.5358(3) 0.4711(3) 0.7753(2) 0.0446(11) Uani 1 1 d . . . . .
H19 H 0.5407 0.5318 0.7978 0.054 Uiso 1 1 calc R U . . .
C20 C 0.4585(3) 0.3915(3) 0.7767(2) 0.0438(11) Uani 1 1 d . . . . .
H20 H 0.4120 0.3997 0.8006 0.053 Uiso 1 1 calc R U . . .
C21 C 0.6903(3) 0.5456(3) 0.7414(2) 0.0448(11) Uani 1 1 d . . . . .
C22 C 0.6781(3) 0.6243(3) 0.7189(2) 0.0465(11) Uani 1 1 d . . . . .
C23 C 0.5815(4) 0.6271(4) 0.6906(3) 0.0693(16) Uani 1 1 d . . . . .
H231 H 0.5900 0.6763 0.6649 0.104 Uiso 1 1 calc R U . . .
H232 H 0.5490 0.6414 0.7251 0.104 Uiso 1 1 calc R U . . .
H233 H 0.5429 0.5653 0.6634 0.104 Uiso 1 1 calc R U . . .
C24 C 0.7581(3) 0.7035(3) 0.7225(2) 0.0506(12) Uani 1 1 d . . . . .
H24 H 0.7507 0.7572 0.7076 0.061 Uiso 1 1 calc R U . . .
C25 C 0.8475(3) 0.7046(3) 0.7475(2) 0.0456(11) Uani 1 1 d . . . . .
C26 C 0.8600(3) 0.6265(3) 0.7681(2) 0.0490(12) Uani 1 1 d . . . . .
H26 H 0.9227 0.6275 0.7838 0.059 Uiso 1 1 calc R U . . .
C27 C 0.7819(3) 0.5468(3) 0.7661(2) 0.0470(11) Uani 1 1 d . . . . .
C28 C 0.7987(4) 0.4667(3) 0.7945(3) 0.0641(15) Uani 1 1 d . . . . .
H281 H 0.7559 0.4497 0.8246 0.096 Uiso 1 1 calc R U . . .
H282 H 0.8654 0.4869 0.8172 0.096 Uiso 1 1 calc R U . . .
H283 H 0.7858 0.4115 0.7603 0.096 Uiso 1 1 calc R U . . .
C29 C 0.1376(4) -0.2870(3) 0.7779(2) 0.0573(13) Uani 1 1 d . . . . .
H291 H 0.2004 -0.2366 0.7875 0.086 Uiso 1 1 calc R U . . .
H292 H 0.1412 -0.3381 0.8001 0.086 Uiso 1 1 calc R U . . .
H293 H 0.0901 -0.2612 0.7923 0.086 Uiso 1 1 calc R U . . .
C30 C 0.1084(3) -0.3259(3) 0.7062(2) 0.0463(11) Uani 1 1 d . . . . .
C31 C 0.0623(4) -0.4240(3) 0.6844(3) 0.0541(13) Uani 1 1 d . . . . .
H31 H 0.0483 -0.4643 0.7143 0.065 Uiso 1 1 calc R U . . .
C32 C -0.0928(4) 0.0834(4) 0.0921(2) 0.0543(12) Uani 1 1 d . . . . .
H321 H -0.0628 0.1122 0.1375 0.065 Uiso 1 1 calc R U . . .
H322 H -0.1516 0.0995 0.0823 0.065 Uiso 1 1 calc R U . . .
C33 C -0.1206(4) -0.0225(4) 0.0835(2) 0.0573(13) Uani 1 1 d . . . . .
H331 H -0.1406 -0.0511 0.0373 0.069 Uiso 1 1 calc R U . . .
H332 H -0.1763 -0.0467 0.1038 0.069 Uiso 1 1 calc R U . . .
C34 C -0.0410(4) -0.0537(4) 0.1118(2) 0.0556(13) Uani 1 1 d . . . . .
H341 H -0.0590 -0.1235 0.0988 0.067 Uiso 1 1 calc R U . . .
H342 H 0.0178 -0.0235 0.0959 0.067 Uiso 1 1 calc R U . . .
C35 C 0.0630(4) -0.0360(4) 0.2084(2) 0.0565(13) Uani 1 1 d . . . . .
H351 H 0.1178 0.0126 0.1985 0.068 Uiso 1 1 calc R U . . .
H352 H 0.0647 -0.0993 0.1905 0.068 Uiso 1 1 calc R U . . .
C36 C 0.0717(4) -0.0242(4) 0.2792(2) 0.0563(13) Uani 1 1 d . . . . .
H361 H 0.0135 -0.0676 0.2894 0.068 Uiso 1 1 calc R U . . .
H362 H 0.1275 -0.0400 0.2979 0.068 Uiso 1 1 calc R U . . .
C37 C 0.1011(3) 0.0979(3) 0.3720(2) 0.0476(11) Uani 1 1 d . . . . .
C38 C 0.1145(4) 0.1917(3) 0.3967(2) 0.0516(12) Uani 1 1 d . . . . .
H38 H 0.1093 0.2332 0.3685 0.062 Uiso 1 1 calc R U . . .
C39 C 0.1356(4) 0.2256(3) 0.4621(2) 0.0484(11) Uani 1 1 d . . . . .
C40 C 0.1541(5) 0.3305(4) 0.4862(3) 0.0713(17) Uani 1 1 d . . . . .
H401 H 0.1662 0.3645 0.4512 0.107 Uiso 1 1 calc R U . . .
H402 H 0.2100 0.3562 0.5213 0.107 Uiso 1 1 calc R U . . .
H403 H 0.0980 0.3382 0.5015 0.107 Uiso 1 1 calc R U . . .
C41 C 0.1396(3) 0.1620(3) 0.5037(2) 0.0434(11) Uani 1 1 d . . . . .
C42 C 0.2308(3) 0.1859(3) 0.6150(2) 0.0411(10) Uani 1 1 d . . . . .
H421 H 0.2744 0.1615 0.5967 0.049 Uiso 1 1 calc R U . . .
C43 C 0.1563(3) 0.1963(3) 0.5739(2) 0.0419(10) Uani 1 1 d . . . . .
C44 C 0.0967(3) 0.2371(4) 0.6018(2) 0.0502(12) Uani 1 1 d . . . . .
H44 H 0.0458 0.2471 0.5757 0.060 Uiso 1 1 calc R U . . .
C45 C 0.1114(3) 0.2629(3) 0.6672(2) 0.0487(12) Uani 1 1 d . . . . .
H45 H 0.0713 0.2916 0.6863 0.058 Uiso 1 1 calc R U . . .
C46 C 0.1852(3) 0.2469(3) 0.7055(2) 0.0404(10) Uani 1 1 d . . . . .
C47 C 0.2002(3) 0.2651(3) 0.7760(2) 0.0382(10) Uani 1 1 d . . . . .
C48 C 0.1542(3) 0.3086(3) 0.8148(2) 0.0477(11) Uani 1 1 d . . . . .
H48 H 0.1064 0.3315 0.7969 0.057 Uiso 1 1 calc R U . . .
C49 C 0.1792(4) 0.3183(3) 0.8804(2) 0.0513(12) Uani 1 1 d . . . . .
H49 H 0.1504 0.3508 0.9080 0.062 Uiso 1 1 calc R U . . .
C50 C 0.2451(4) 0.2815(3) 0.9058(2) 0.0469(11) Uani 1 1 d . . . . .
H50 H 0.2600 0.2861 0.9507 0.056 Uiso 1 1 calc R U . . .
C51 C 0.2897(3) 0.2374(3) 0.86579(19) 0.0378(10) Uani 1 1 d . . . . .
C52 C 0.3611(3) 0.1930(3) 0.8831(2) 0.0395(10) Uani 1 1 d . . . . .
C53 C 0.3879(3) 0.1793(3) 0.9438(2) 0.0448(11) Uani 1 1 d . . . . .
H53 H 0.3642 0.2046 0.9783 0.054 Uiso 1 1 calc R U . . .
C54 C 0.4484(3) 0.1294(3) 0.9546(2) 0.0491(12) Uani 1 1 d . . . . .
H54 H 0.4663 0.1201 0.9966 0.059 Uiso 1 1 calc R U . . .
C55 C 0.4838(3) 0.0922(3) 0.9042(2) 0.0428(11) Uani 1 1 d . . . . .
C56 C 0.4572(3) 0.1125(3) 0.8449(2) 0.0383(10) Uani 1 1 d . . . . .
H56 H 0.4834 0.0910 0.8105 0.046 Uiso 1 1 calc R U . . .
C57 C 0.5458(3) 0.0334(3) 0.9103(2) 0.0429(11) Uani 1 1 d . . . . .
C58 C 0.6379(3) 0.0711(3) 0.9480(2) 0.0477(11) Uani 1 1 d . . . . .
C59 C 0.6772(4) 0.1709(3) 0.9879(3) 0.0664(15) Uani 1 1 d . . . . .
H591 H 0.6455 0.1736 1.0246 0.100 Uiso 1 1 calc R U . . .
H592 H 0.6651 0.2152 0.9618 0.100 Uiso 1 1 calc R U . . .
H593 H 0.7463 0.1883 1.0032 0.100 Uiso 1 1 calc R U . . .
C60 C 0.6959(3) 0.0160(3) 0.9485(2) 0.0489(12) Uani 1 1 d . . . . .
H60 H 0.7593 0.0423 0.9729 0.059 Uiso 1 1 calc R U . . .
C61 C 0.6637(3) -0.0767(3) 0.9142(2) 0.0438(11) Uani 1 1 d . . . . .
C62 C 0.6969(4) -0.2204(3) 0.8875(2) 0.0519(12) Uani 1 1 d . . . . .
H621 H 0.6654 -0.2293 0.8424 0.062 Uiso 1 1 calc R U . . .
H622 H 0.6504 -0.2592 0.9097 0.062 Uiso 1 1 calc R U . . .
C63 C 0.7833(4) -0.2498(4) 0.8906(2) 0.0549(13) Uani 1 1 d . . . . .
H631 H 0.7651 -0.3160 0.8669 0.066 Uiso 1 1 calc R U . . .
H632 H 0.8310 -0.2083 0.8704 0.066 Uiso 1 1 calc R U . . .
C64 C 0.9010(4) -0.2804(4) 0.9627(3) 0.0588(13) Uani 1 1 d . . . . .
H641 H 0.8749 -0.3493 0.9441 0.071 Uiso 1 1 calc R U . . .
H642 H 0.9258 -0.2729 1.0089 0.071 Uiso 1 1 calc R U . . .
C65 C 0.9837(4) -0.2347(4) 0.9319(3) 0.0570(13) Uani 1 1 d . . . . .
H651 H 0.9623 -0.2538 0.8848 0.068 Uiso 1 1 calc R U . . .
H652 H 1.0359 -0.2597 0.9439 0.068 Uiso 1 1 calc R U . . .
C66 C 1.0237(4) -0.1274(4) 0.9499(2) 0.0541(12) Uani 1 1 d . . . . .
H661 H 1.0575 -0.1080 0.9951 0.065 Uiso 1 1 calc R U . . .
H662 H 0.9700 -0.1025 0.9460 0.065 Uiso 1 1 calc R U . . .
C67 C 0.5705(3) -0.1161(3) 0.8800(2) 0.0459(11) Uani 1 1 d . . . . .
H67 H 0.5468 -0.1806 0.8583 0.055 Uiso 1 1 calc R U . . .
C68 C 0.5108(3) -0.0613(3) 0.8772(2) 0.0420(10) Uani 1 1 d . . . . .
C69 C 0.4095(4) -0.1071(4) 0.8387(3) 0.0636(14) Uani 1 1 d . . . . .
H691 H 0.4068 -0.0906 0.7964 0.095 Uiso 1 1 calc R U . . .
H692 H 0.3659 -0.0843 0.8609 0.095 Uiso 1 1 calc R U . . .
H693 H 0.3904 -0.1762 0.8339 0.095 Uiso 1 1 calc R U . . .
C70 C 0.1268(4) -0.0048(3) 0.5195(2) 0.0601(14) Uani 1 1 d . . . . .
H701 H 0.1930 -0.0019 0.5327 0.090 Uiso 1 1 calc R U . . .
H702 H 0.0882 -0.0683 0.4948 0.090 Uiso 1 1 calc R U . . .
H703 H 0.1005 0.0087 0.5576 0.090 Uiso 1 1 calc R U . . .
C71 C 0.1246(3) 0.0682(3) 0.4788(2) 0.0455(11) Uani 1 1 d . . . . .
C72 C 0.1058(3) 0.0363(3) 0.4120(2) 0.0493(12) Uani 1 1 d . . . . .
H72 H 0.0965 -0.0280 0.3946 0.059 Uiso 1 1 calc R U . . .
P1 P 0.37361(12) 0.59752(11) 0.87250(9) 0.0700(4) Uani 1 1 d . . . . .
F1 F 0.3013(3) 0.5587(3) 0.9174(2) 0.1198(15) Uani 1 1 d . . . . .
F2 F 0.4499(3) 0.6362(2) 0.83054(18) 0.0893(11) Uani 1 1 d . . . . .
F3 F 0.4277(4) 0.5298(3) 0.8933(2) 0.1129(15) Uani 1 1 d . . . . .
F4 F 0.3181(3) 0.6625(3) 0.8505(3) 0.1330(18) Uani 1 1 d . . . . .
F5 F 0.4362(3) 0.6787(3) 0.93120(19) 0.1138(14) Uani 1 1 d . . . . .
F6 F 0.3139(3) 0.5155(3) 0.8136(2) 0.1218(16) Uani 1 1 d . . . . .
P2A P 0.8430(2) 0.2470(2) 0.67297(16) 0.0623(13) Uani 0.583(9) 1 d D . P A 1
F7A F 0.7920(3) 0.2583(3) 0.7318(2) 0.0835(18) Uani 0.583(9) 1 d D . P A 1
F8A F 0.8960(4) 0.2384(5) 0.6148(2) 0.0835(18) Uani 0.583(9) 1 d D . P A 1
F9A F 0.9115(3) 0.2054(3) 0.7130(2) 0.0864(19) Uani 0.583(9) 1 d D . P A 1
F10A F 0.7746(3) 0.2887(3) 0.6330(3) 0.0864(19) Uani 0.583(9) 1 d D . P A 1
F11A F 0.7681(3) 0.1430(3) 0.6468(2) 0.0731(17) Uani 0.583(9) 1 d D . P A 1
F12A F 0.9181(3) 0.3510(3) 0.6992(3) 0.0731(17) Uani 0.583(9) 1 d D . P A 1
P2B P 0.8280(3) 0.2314(4) 0.6582(3) 0.082(2) Uani 0.417(9) 1 d D . P A 2
F7B F 0.7627(4) 0.2624(6) 0.7026(4) 0.104(3) Uani 0.417(9) 1 d D . P A 2
F8B F 0.8917(5) 0.1978(8) 0.6136(3) 0.104(3) Uani 0.417(9) 1 d D . P A 2
F9B F 0.8922(5) 0.2184(6) 0.7188(3) 0.112(3) Uani 0.417(9) 1 d D . P A 2
F10B F 0.7638(5) 0.2443(6) 0.5976(3) 0.112(3) Uani 0.417(9) 1 d D . P A 2
F11B F 0.7608(6) 0.1239(4) 0.6476(4) 0.150(5) Uani 0.417(9) 1 d D . P A 2
F12B F 0.8952(5) 0.3388(4) 0.6687(5) 0.150(5) Uani 0.417(9) 1 d D . P A 2

loop_
_atom_site_aniso_label
_atom_site_aniso_U_11
_atom_site_aniso_U_22
_atom_site_aniso_U_33
_atom_site_aniso_U_23
_atom_site_aniso_U_13
_atom_site_aniso_U_12
Ru 0.02973(19) 0.03368(19) 0.02909(18) 0.00401(13) 0.00257(13) 0.00464(14)
O1 0.115(4) 0.0355(19) 0.077(3) 0.0017(18) 0.004(3) -0.013(2)
O2 0.0426(19) 0.051(2) 0.055(2) 0.0186(16) 0.0030(16) -0.0071(16)
O3 0.057(2) 0.063(2) 0.0312(17) 0.0047(15) 0.0044(15) 0.0188(17)
O4 0.067(2) 0.0483(19) 0.0364(18) 0.0092(14) 0.0038(16) 0.0159(17)
O5 0.049(2) 0.0466(19) 0.055(2) 0.0015(15) -0.0015(16) 0.0169(16)
O6 0.057(2) 0.058(2) 0.0420(18) 0.0134(15) 0.0095(15) 0.0228(17)
N1 0.034(2) 0.0350(19) 0.0316(19) 0.0052(15) 0.0000(15) 0.0064(16)
N2 0.0301(19) 0.0360(19) 0.0334(19) 0.0042(15) 0.0064(15) 0.0043(15)
N3 0.0337(19) 0.0340(19) 0.0343(19) 0.0081(15) 0.0040(15) 0.0055(15)
N4 0.0277(18) 0.0391(19) 0.035(2) 0.0068(15) 0.0038(15) 0.0043(15)
N5 0.0340(19) 0.0331(18) 0.0317(19) 0.0034(15) 0.0081(15) 0.0060(15)
N6 0.0334(19) 0.0333(18) 0.0301(19) 0.0029(15) -0.0001(15) 0.0055(16)
C1 0.069(4) 0.037(3) 0.064(4) 0.005(2) 0.002(3) -0.003(3)
C2 0.085(4) 0.045(3) 0.049(3) -0.001(2) 0.001(3) 0.000(3)
C3 0.057(3) 0.041(3) 0.049(3) 0.000(2) 0.004(2) -0.005(2)
C4 0.102(5) 0.049(3) 0.050(3) 0.005(3) 0.004(3) -0.002(3)
C5 0.038(3) 0.038(2) 0.048(3) 0.001(2) 0.000(2) 0.003(2)
C6 0.037(2) 0.040(2) 0.039(2) 0.0097(19) 0.010(2) 0.009(2)
C7 0.036(3) 0.044(3) 0.048(3) 0.008(2) 0.011(2) 0.001(2)
C8 0.039(3) 0.036(2) 0.042(3) 0.005(2) 0.002(2) 0.003(2)
C9 0.039(3) 0.042(3) 0.038(2) 0.000(2) 0.006(2) 0.007(2)
C10 0.034(2) 0.034(2) 0.034(2) -0.0021(18) 0.0018(18) 0.0057(19)
C11 0.035(2) 0.038(2) 0.042(3) -0.0010(19) 0.003(2) 0.007(2)
C12 0.058(3) 0.041(3) 0.085(4) -0.005(3) 0.028(3) 0.008(2)
C13 0.061(4) 0.055(3) 0.104(5) 0.000(3) 0.050(3) 0.010(3)
C14 0.050(3) 0.045(3) 0.076(4) 0.003(3) 0.028(3) 0.004(2)
C15 0.031(2) 0.041(2) 0.045(3) 0.004(2) 0.006(2) 0.005(2)
C16 0.035(2) 0.042(2) 0.041(2) 0.009(2) 0.008(2) 0.007(2)
C17 0.036(3) 0.045(3) 0.052(3) 0.010(2) 0.012(2) 0.008(2)
C18 0.036(3) 0.042(3) 0.049(3) 0.011(2) 0.005(2) 0.008(2)
C19 0.043(3) 0.032(2) 0.053(3) 0.001(2) 0.005(2) 0.008(2)
C20 0.038(3) 0.041(3) 0.043(3) 0.004(2) 0.005(2) 0.005(2)
C21 0.040(3) 0.042(3) 0.044(3) 0.004(2) 0.012(2) 0.004(2)
C22 0.043(3) 0.042(3) 0.047(3) 0.011(2) 0.007(2) 0.005(2)
C23 0.051(3) 0.064(3) 0.084(4) 0.033(3) -0.007(3) 0.009(3)
C24 0.046(3) 0.050(3) 0.047(3) 0.013(2) 0.006(2) 0.003(2)
C25 0.041(3) 0.044(3) 0.039(3) 0.010(2) 0.005(2) -0.003(2)
C26 0.039(3) 0.050(3) 0.049(3) 0.002(2) 0.006(2) 0.007(2)
C27 0.045(3) 0.039(3) 0.049(3) 0.002(2) 0.008(2) 0.007(2)
C28 0.055(3) 0.044(3) 0.083(4) 0.012(3) 0.000(3) 0.009(2)
C29 0.053(3) 0.045(3) 0.061(3) 0.010(2) 0.001(3) 0.003(2)
C30 0.036(3) 0.046(3) 0.048(3) 0.009(2) 0.003(2) 0.006(2)
C31 0.053(3) 0.042(3) 0.060(3) 0.013(2) 0.009(3) 0.005(2)
C32 0.048(3) 0.064(3) 0.041(3) 0.004(2) -0.002(2) 0.014(3)
C33 0.053(3) 0.067(3) 0.039(3) 0.005(2) 0.002(2) 0.009(3)
C34 0.067(3) 0.052(3) 0.039(3) 0.004(2) 0.008(2) 0.012(3)
C35 0.063(3) 0.062(3) 0.046(3) 0.006(2) 0.008(3) 0.028(3)
C36 0.064(3) 0.058(3) 0.046(3) 0.007(2) 0.007(2) 0.022(3)
C37 0.049(3) 0.052(3) 0.037(3) 0.010(2) 0.003(2) 0.013(2)
C38 0.061(3) 0.051(3) 0.039(3) 0.014(2) 0.003(2) 0.014(2)
C39 0.053(3) 0.047(3) 0.039(3) 0.006(2) 0.003(2) 0.012(2)
C40 0.100(5) 0.055(3) 0.046(3) 0.010(2) 0.000(3) 0.014(3)
C41 0.038(2) 0.055(3) 0.035(2) 0.014(2) 0.0012(19) 0.013(2)
C42 0.037(2) 0.044(3) 0.035(2) 0.0078(19) 0.0048(19) 0.005(2)
C43 0.034(2) 0.045(3) 0.040(2) 0.009(2) 0.001(2) 0.006(2)
C44 0.036(3) 0.071(3) 0.045(3) 0.016(2) 0.003(2) 0.021(2)
C45 0.046(3) 0.059(3) 0.046(3) 0.011(2) 0.009(2) 0.024(2)
C46 0.033(2) 0.044(3) 0.040(2) 0.010(2) 0.005(2) 0.008(2)
C47 0.033(2) 0.038(2) 0.040(2) 0.0082(19) 0.0076(19) 0.0055(19)
C48 0.049(3) 0.049(3) 0.048(3) 0.012(2) 0.013(2) 0.018(2)
C49 0.058(3) 0.051(3) 0.049(3) 0.005(2) 0.023(2) 0.021(3)
C50 0.062(3) 0.042(3) 0.034(2) 0.004(2) 0.010(2) 0.014(2)
C51 0.045(3) 0.032(2) 0.031(2) 0.0036(18) 0.0059(19) 0.0075(19)
C52 0.041(3) 0.036(2) 0.032(2) 0.0027(18) 0.0037(19) 0.003(2)
C53 0.051(3) 0.048(3) 0.034(2) 0.009(2) 0.009(2) 0.014(2)
C54 0.052(3) 0.054(3) 0.036(3) 0.011(2) 0.005(2) 0.012(2)
C55 0.043(3) 0.040(2) 0.035(2) 0.0054(19) 0.000(2) 0.003(2)
C56 0.038(2) 0.036(2) 0.035(2) 0.0039(18) 0.0050(19) 0.008(2)
C57 0.043(3) 0.045(3) 0.035(2) 0.010(2) -0.004(2) 0.010(2)
C58 0.048(3) 0.044(3) 0.044(3) 0.009(2) -0.003(2) 0.012(2)
C59 0.059(3) 0.047(3) 0.073(4) -0.007(3) -0.015(3) 0.011(3)
C60 0.043(3) 0.046(3) 0.048(3) 0.007(2) -0.003(2) 0.007(2)
C61 0.047(3) 0.043(3) 0.041(3) 0.011(2) 0.004(2) 0.016(2)
C62 0.055(3) 0.052(3) 0.046(3) 0.005(2) 0.006(2) 0.018(2)
C63 0.062(3) 0.060(3) 0.041(3) 0.008(2) 0.007(2) 0.020(3)
C64 0.067(4) 0.056(3) 0.056(3) 0.022(3) 0.010(3) 0.022(3)
C65 0.056(3) 0.059(3) 0.058(3) 0.013(3) 0.009(3) 0.023(3)
C66 0.056(3) 0.058(3) 0.044(3) 0.005(2) 0.008(2) 0.016(3)
C67 0.051(3) 0.040(2) 0.039(3) 0.006(2) -0.001(2) 0.009(2)
C68 0.042(3) 0.041(2) 0.035(2) 0.0083(19) -0.0014(19) 0.006(2)
C69 0.052(3) 0.052(3) 0.072(4) 0.005(3) -0.011(3) 0.010(3)
C70 0.073(4) 0.049(3) 0.047(3) 0.013(2) 0.000(3) 0.009(3)
C71 0.040(3) 0.056(3) 0.038(3) 0.013(2) 0.000(2) 0.015(2)
C72 0.053(3) 0.046(3) 0.043(3) 0.007(2) 0.000(2) 0.014(2)
P1 0.0732(10) 0.0522(8) 0.0874(12) 0.0162(8) 0.0236(9) 0.0211(8)
F1 0.118(4) 0.113(3) 0.138(4) 0.044(3) 0.063(3) 0.027(3)
F2 0.089(3) 0.080(2) 0.088(3) 0.0069(19) 0.031(2) 0.013(2)
F3 0.173(4) 0.109(3) 0.096(3) 0.033(2) 0.043(3) 0.090(3)
F4 0.118(4) 0.113(3) 0.208(5) 0.066(4) 0.048(4) 0.071(3)
F5 0.143(4) 0.083(3) 0.083(3) -0.018(2) 0.028(3) 0.008(3)
F6 0.125(4) 0.083(3) 0.111(3) 0.014(2) -0.015(3) -0.009(2)
P2A 0.050(2) 0.048(2) 0.091(2) 0.0255(17) 0.0244(18) 0.0100(16)
F7A 0.071(3) 0.088(3) 0.093(3) 0.018(3) 0.039(3) 0.020(3)
F8A 0.071(3) 0.088(3) 0.093(3) 0.018(3) 0.039(3) 0.020(3)
F9A 0.057(3) 0.086(3) 0.128(4) 0.046(3) 0.029(3) 0.026(2)
F10A 0.057(3) 0.086(3) 0.128(4) 0.046(3) 0.029(3) 0.026(2)
F11A 0.051(3) 0.053(3) 0.102(3) 0.007(2) 0.022(2) 0.000(2)
F12A 0.051(3) 0.053(3) 0.102(3) 0.007(2) 0.022(2) 0.000(2)
P2B 0.052(3) 0.072(4) 0.116(5) 0.007(3) 0.023(3) 0.014(3)
F7B 0.057(4) 0.111(6) 0.136(7) -0.002(5) 0.021(4) 0.028(4)
F8B 0.057(4) 0.111(6) 0.136(7) -0.002(5) 0.021(4) 0.028(4)
F9B 0.118(7) 0.131(7) 0.106(6) 0.028(5) 0.022(5) 0.065(6)
F10B 0.118(7) 0.131(7) 0.106(6) 0.028(5) 0.022(5) 0.065(6)
F11B 0.157(10) 0.070(5) 0.196(10) 0.023(6) 0.044(8) 0.000(6)
F12B 0.157(10) 0.070(5) 0.196(10) 0.023(6) 0.044(8) 0.000(6)

loop_
_atom_type_symbol
_atom_type_description
_atom_type_number_in_cell
_atom_type_scat_dispersion_real
_atom_type_scat_dispersion_imag
_atom_type_scat_source
C C 148 0.0033 0.0016
; International Tables for Crystallography (1992). 
Vol. C, Tables 4.2.6.8 and 6.1.1.4
;
H H 152 0.0000 0.0000
; International Tables for Crystallography (1992). 
Vol. C, Tables 4.2.6.8 and 6.1.1.4
;
Cl Cl 8 0.1484 0.1585
; International Tables for Crystallography (1992). 
Vol. C, Tables 4.2.6.8 and 6.1.1.4
;
F F 24 0.0171 0.0103
; International Tables for Crystallography (1992). 
Vol. C, Tables 4.2.6.8 and 6.1.1.4
;
N N 12 0.0061 0.0033
; International Tables for Crystallography (1992). 
Vol. C, Tables 4.2.6.8 and 6.1.1.4
;
O O 12 0.0106 0.0060
; International Tables for Crystallography (1992). 
Vol. C, Tables 4.2.6.8 and 6.1.1.4
;
P P 4 0.1023 0.0942
; International Tables for Crystallography (1992). 
Vol. C, Tables 4.2.6.8 and 6.1.1.4
;
Ru Ru 2 -1.2594 0.8363
; International Tables for Crystallography (1992). 
Vol. C, Tables 4.2.6.8 and 6.1.1.4
;

loop_
_geom_angle_atom_site_label_1
_geom_angle_atom_site_label_2
_geom_angle_atom_site_label_3
_geom_angle
_geom_angle_site_symmetry_1
_geom_angle_site_symmetry_3
N2 Ru N5 177.32(14) . .
N2 Ru N3 79.09(14) . .
N5 Ru N3 98.25(14) . .
N2 Ru N1 79.05(14) . .
N5 Ru N1 103.62(14) . .
N3 Ru N1 158.12(14) . .
N2 Ru N4 101.59(14) . .
N5 Ru N4 78.76(14) . .
N3 Ru N4 91.86(13) . .
N1 Ru N4 91.77(13) . .
N2 Ru N6 100.58(14) . .
N5 Ru N6 79.26(14) . .
N3 Ru N6 95.74(13) . .
N1 Ru N6 88.99(13) . .
N4 Ru N6 157.56(13) . .
C1 O1 H1 109.5 . .
C25 O2 H2 109.5 . .
C35 O3 C34 111.5(4) . .
C37 O4 C36 116.4(3) . .
C61 O5 C62 118.6(4) . .
C63 O6 C64 113.0(4) . .
C6 N1 C10 117.8(3) . .
C6 N1 Ru 128.2(3) . .
C10 N1 Ru 114.1(3) . .
C15 N2 C11 121.8(4) . .
C15 N2 Ru 119.3(3) . .
C11 N2 Ru 118.9(3) . .
C20 N3 C16 117.7(4) . .
C20 N3 Ru 128.3(3) . .
C16 N3 Ru 114.1(3) . .
C42 N4 C46 118.5(4) . .
C42 N4 Ru 127.5(3) . .
C46 N4 Ru 113.6(3) . .
C47 N5 C51 121.7(4) . .
C47 N5 Ru 119.4(3) . .
C51 N5 Ru 118.7(3) . .
C56 N6 C52 118.1(4) . .
C56 N6 Ru 128.0(3) . .
C52 N6 Ru 113.6(3) . .
C31 C1 O1 122.8(5) . .
C31 C1 C2 120.5(5) . .
O1 C1 C2 116.7(5) . .
C3 C2 C1 121.0(5) . .
C3 C2 H21 119.5 . .
C1 C2 H21 119.5 . .
C2 C3 C5 119.4(5) . .
C2 C3 C4 118.4(5) . .
C5 C3 C4 122.1(4) . .
C3 C4 H41 109.5 . .
C3 C4 H42 109.5 . .
H41 C4 H42 109.5 . .
C3 C4 H43 109.5 . .
H41 C4 H43 109.5 . .
H42 C4 H43 109.5 . .
C3 C5 C30 119.7(4) . .
C3 C5 C8 120.0(4) . .
C30 C5 C8 120.4(4) . .
N1 C6 C7 122.5(4) . .
N1 C6 H6 118.8 . .
C7 C6 H6 118.8 . .
C6 C7 C8 121.2(4) . .
C6 C7 H7 119.4 . .
C8 C7 H7 119.4 . .
C7 C8 C9 116.5(4) . .
C7 C8 C5 122.2(4) . .
C9 C8 C5 121.3(4) . .
C10 C9 C8 120.3(4) . .
C10 C9 H9 119.9 . .
C8 C9 H9 119.9 . .
N1 C10 C9 121.8(4) . .
N1 C10 C11 115.3(3) . .
C9 C10 C11 123.0(4) . .
N2 C11 C12 119.6(4) . .
N2 C11 C10 112.6(4) . .
C12 C11 C10 127.8(4) . .
C11 C12 C13 118.9(5) . .
C11 C12 H12 120.5 . .
C13 C12 H12 120.5 . .
C14 C13 C12 120.4(5) . .
C14 C13 H13 119.8 . .
C12 C13 H13 119.8 . .
C13 C14 C15 119.1(5) . .
C13 C14 H14 120.5 . .
C15 C14 H14 120.5 . .
N2 C15 C14 120.3(4) . .
N2 C15 C16 112.9(4) . .
C14 C15 C16 126.8(4) . .
N3 C16 C17 121.2(4) . .
N3 C16 C15 114.6(4) . .
C17 C16 C15 124.2(4) . .
C16 C17 C18 121.0(4) . .
C16 C17 H17 119.5 . .
C18 C17 H17 119.5 . .
C19 C18 C17 116.7(4) . .
C19 C18 C21 121.6(4) . .
C17 C18 C21 121.7(4) . .
C18 C19 C20 120.4(4) . .
C18 C19 H19 119.8 . .
C20 C19 H19 119.8 . .
N3 C20 C19 123.0(4) . .
N3 C20 H20 118.5 . .
C19 C20 H20 118.5 . .
C27 C21 C22 120.2(4) . .
C27 C21 C18 119.9(4) . .
C22 C21 C18 119.8(4) . .
C24 C22 C21 119.1(4) . .
C24 C22 C23 117.9(4) . .
C21 C22 C23 123.0(4) . .
C22 C23 H231 109.5 . .
C22 C23 H232 109.5 . .
H231 C23 H232 109.5 . .
C22 C23 H233 109.5 . .
H231 C23 H233 109.5 . .
H232 C23 H233 109.5 . .
C25 C24 C22 120.4(5) . .
C25 C24 H24 119.8 . .
C22 C24 H24 119.8 . .
C24 C25 C26 120.7(4) . .
C24 C25 O2 123.0(4) . .
C26 C25 O2 116.2(4) . .
C25 C26 C27 120.6(5) . .
C25 C26 H26 119.7 . .
C27 C26 H26 119.7 . .
C26 C27 C21 119.0(4) . .
C26 C27 C28 118.4(4) . .
C21 C27 C28 122.4(4) . .
C27 C28 H281 109.5 . .
C27 C28 H282 109.5 . .
H281 C28 H282 109.5 . .
C27 C28 H283 109.5 . .
H281 C28 H283 109.5 . .
H282 C28 H283 109.5 . .
C30 C29 H291 109.5 . .
C30 C29 H292 109.5 . .
H291 C29 H292 109.5 . .
C30 C29 H293 109.5 . .
H291 C29 H293 109.5 . .
H292 C29 H293 109.5 . .
C31 C30 C5 119.3(4) . .
C31 C30 C29 118.5(4) . .
C5 C30 C29 122.1(4) . .
C1 C31 C30 120.1(5) . .
C1 C31 H31 119.9 . .
C30 C31 H31 119.9 . .
C33 C32 C66 114.3(4) . 2_656
C33 C32 H321 108.7 . .
C66 C32 H321 108.7 2_656 .
C33 C32 H322 108.7 . .
C66 C32 H322 108.7 2_656 .
H321 C32 H322 107.6 . .
C32 C33 C34 113.1(4) . .
C32 C33 H331 109.0 . .
C34 C33 H331 109.0 . .
C32 C33 H332 109.0 . .
C34 C33 H332 109.0 . .
H331 C33 H332 107.8 . .
O3 C34 C33 109.2(4) . .
O3 C34 H341 109.8 . .
C33 C34 H341 109.8 . .
O3 C34 H342 109.8 . .
C33 C34 H342 109.8 . .
H341 C34 H342 108.3 . .
O3 C35 C36 110.5(4) . .
O3 C35 H351 109.5 . .
C36 C35 H351 109.5 . .
O3 C35 H352 109.5 . .
C36 C35 H352 109.5 . .
H351 C35 H352 108.1 . .
O4 C36 C35 109.0(4) . .
O4 C36 H361 109.9 . .
C35 C36 H361 109.9 . .
O4 C36 H362 109.9 . .
C35 C36 H362 109.9 . .
H361 C36 H362 108.3 . .
C72 C37 C38 120.4(4) . .
C72 C37 O4 124.0(4) . .
C38 C37 O4 115.6(4) . .
C37 C38 C39 120.7(4) . .
C37 C38 H38 119.6 . .
C39 C38 H38 119.6 . .
C38 C39 C41 119.0(4) . .
C38 C39 C40 118.0(4) . .
C41 C39 C40 122.9(4) . .
C39 C40 H401 109.5 . .
C39 C40 H402 109.5 . .
H401 C40 H402 109.5 . .
C39 C40 H403 109.5 . .
H401 C40 H403 109.5 . .
H402 C40 H403 109.5 . .
C71 C41 C39 120.0(4) . .
C71 C41 C43 120.5(4) . .
C39 C41 C43 119.5(4) . .
N4 C42 C43 123.7(4) . .
N4 C42 H421 118.1 . .
C43 C42 H421 118.1 . .
C44 C43 C42 116.9(4) . .
C44 C43 C41 121.9(4) . .
C42 C43 C41 121.1(4) . .
C45 C44 C43 120.0(4) . .
C45 C44 H44 120.0 . .
C43 C44 H44 120.0 . .
C44 C45 C46 119.9(4) . .
C44 C45 H45 120.0 . .
C46 C45 H45 120.0 . .
N4 C46 C45 120.8(4) . .
N4 C46 C47 116.2(4) . .
C45 C46 C47 122.9(4) . .
N5 C47 C48 120.4(4) . .
N5 C47 C46 111.6(4) . .
C48 C47 C46 128.0(4) . .
C47 C48 C49 118.6(4) . .
C47 C48 H48 120.7 . .
C49 C48 H48 120.7 . .
C50 C49 C48 120.6(4) . .
C50 C49 H49 119.7 . .
C48 C49 H49 119.7 . .
C49 C50 C51 119.6(4) . .
C49 C50 H50 120.2 . .
C51 C50 H50 120.2 . .
N5 C51 C50 119.0(4) . .
N5 C51 C52 112.8(4) . .
C50 C51 C52 128.2(4) . .
C53 C52 N6 120.3(4) . .
C53 C52 C51 124.2(4) . .
N6 C52 C51 115.4(4) . .
C54 C53 C52 120.5(4) . .
C54 C53 H53 119.8 . .
C52 C53 H53 119.8 . .
C53 C54 C55 120.2(4) . .
C53 C54 H54 119.9 . .
C55 C54 H54 119.9 . .
C56 C55 C54 116.2(4) . .
C56 C55 C57 119.4(4) . .
C54 C55 C57 124.4(4) . .
N6 C56 C55 124.6(4) . .
N6 C56 H56 117.7 . .
C55 C56 H56 117.7 . .
C58 C57 C68 120.1(4) . .
C58 C57 C55 121.0(4) . .
C68 C57 C55 118.9(4) . .
C60 C58 C57 119.1(4) . .
C60 C58 C59 118.6(4) . .
C57 C58 C59 122.3(4) . .
C58 C59 H591 109.5 . .
C58 C59 H592 109.5 . .
H591 C59 H592 109.5 . .
C58 C59 H593 109.5 . .
H591 C59 H593 109.5 . .
H592 C59 H593 109.5 . .
C58 C60 C61 121.6(4) . .
C58 C60 H60 119.2 . .
C61 C60 H60 119.2 . .
O5 C61 C67 124.6(4) . .
O5 C61 C60 116.1(4) . .
C67 C61 C60 119.3(4) . .
O5 C62 C63 107.6(4) . .
O5 C62 H621 110.2 . .
C63 C62 H621 110.2 . .
O5 C62 H622 110.2 . .
C63 C62 H622 110.2 . .
H621 C62 H622 108.5 . .
O6 C63 C62 109.5(4) . .
O6 C63 H631 109.8 . .
C62 C63 H631 109.8 . .
O6 C63 H632 109.8 . .
C62 C63 H632 109.8 . .
H631 C63 H632 108.2 . .
O6 C64 C65 115.1(4) . .
O6 C64 H641 108.5 . .
C65 C64 H641 108.5 . .
O6 C64 H642 108.5 . .
C65 C64 H642 108.5 . .
H641 C64 H642 107.5 . .
C64 C65 C66 114.6(4) . .
C64 C65 H651 108.6 . .
C66 C65 H651 108.6 . .
C64 C65 H652 108.6 . .
C66 C65 H652 108.6 . .
H651 C65 H652 107.6 . .
C65 C66 C32 112.7(4) . 2_656
C65 C66 H661 109.0 . .
C32 C66 H661 109.0 2_656 .
C65 C66 H662 109.0 . .
C32 C66 H662 109.0 2_656 .
H661 C66 H662 107.8 . .
C61 C67 C68 120.3(4) . .
C61 C67 H67 119.8 . .
C68 C67 H67 119.8 . .
C67 C68 C57 119.4(4) . .
C67 C68 C69 118.5(4) . .
C57 C68 C69 122.1(4) . .
C68 C69 H691 109.5 . .
C68 C69 H692 109.5 . .
H691 C69 H692 109.5 . .
C68 C69 H693 109.5 . .
H691 C69 H693 109.5 . .
H692 C69 H693 109.5 . .
C71 C70 H701 109.5 . .
C71 C70 H702 109.5 . .
H701 C70 H702 109.5 . .
C71 C70 H703 109.5 . .
H701 C70 H703 109.5 . .
H702 C70 H703 109.5 . .
C41 C71 C72 119.6(4) . .
C41 C71 C70 123.6(4) . .
C72 C71 C70 116.9(4) . .
C37 C72 C71 120.2(4) . .
C37 C72 H72 119.9 . .
C71 C72 H72 119.9 . .
F4 P1 F3 178.5(3) . .
F4 P1 F6 90.8(3) . .
F3 P1 F6 87.8(3) . .
F4 P1 F5 90.7(3) . .
F3 P1 F5 90.8(3) . .
F6 P1 F5 178.2(3) . .
F4 P1 F2 90.1(2) . .
F3 P1 F2 90.1(2) . .
F6 P1 F2 89.0(2) . .
F5 P1 F2 89.8(2) . .
F4 P1 F1 92.2(3) . .
F3 P1 F1 87.7(3) . .
F6 P1 F1 92.8(3) . .
F5 P1 F1 88.3(3) . .
F2 P1 F1 177.0(3) . .
F10A P2A F8A 90.01(4) . .
F10A P2A F11A 90.02(4) . .
F8A P2A F11A 91.5(3) . .
F10A P2A F7A 89.99(4) . .
F8A P2A F7A 178.5(3) . .
F11A P2A F7A 90.02(5) . .
F10A P2A F12A 90.01(4) . .
F8A P2A F12A 88.5(3) . .
F11A P2A F12A 179.95(9) . .
F7A P2A F12A 90.03(5) . .
F10A P2A F9A 179.97(6) . .
F8A P2A F9A 90.01(4) . .
F11A P2A F9A 90.00(4) . .
F7A P2A F9A 89.99(4) . .
F12A P2A F9A 89.97(4) . .
F10B P2B F11B 90.00(4) . .
F10B P2B F7B 90.00(4) . .
F11B P2B F7B 90.01(5) . .
F10B P2B F12B 90.00(4) . .
F11B P2B F12B 179.97(10) . .
F7B P2B F12B 90.01(5) . .
F10B P2B F8B 90.00(4) . .
F11B P2B F8B 88.6(5) . .
F7B P2B F8B 178.6(5) . .
F12B P2B F8B 91.4(5) . .
F10B P2B F9B 180.0(3) . .
F11B P2B F9B 90.00(4) . .
F7B P2B F9B 90.00(4) . .
F12B P2B F9B 89.99(4) . .
F8B P2B F9B 90.00(4) . .

loop_
_geom_bond_atom_site_label_1
_geom_bond_atom_site_label_2
_geom_bond_distance
_geom_bond_site_symmetry_2
Ru N2 1.981(3) .
Ru N5 1.984(3) .
Ru N3 2.067(3) .
Ru N1 2.068(3) .
Ru N4 2.068(3) .
Ru N6 2.075(3) .
O1 C1 1.372(6) .
O1 H1 0.8400 .
O2 C25 1.383(5) .
O2 H2 0.8400 .
O3 C35 1.408(6) .
O3 C34 1.433(5) .
O4 C37 1.386(5) .
O4 C36 1.442(6) .
O5 C61 1.359(5) .
O5 C62 1.421(5) .
O6 C63 1.426(6) .
O6 C64 1.441(6) .
N1 C6 1.347(5) .
N1 C10 1.368(5) .
N2 C15 1.344(5) .
N2 C11 1.360(5) .
N3 C20 1.326(5) .
N3 C16 1.376(5) .
N4 C42 1.343(5) .
N4 C46 1.353(5) .
N5 C47 1.344(5) .
N5 C51 1.365(5) .
N6 C56 1.327(5) .
N6 C52 1.381(5) .
C1 C31 1.364(7) .
C1 C2 1.384(7) .
C2 C3 1.379(7) .
C2 H21 0.9500 .
C3 C5 1.398(7) .
C3 C4 1.522(7) .
C4 H41 0.9800 .
C4 H42 0.9800 .
C4 H43 0.9800 .
C5 C30 1.408(6) .
C5 C8 1.484(6) .
C6 C7 1.370(6) .
C6 H6 0.9500 .
C7 C8 1.386(6) .
C7 H7 0.9500 .
C8 C9 1.404(6) .
C9 C10 1.384(6) .
C9 H9 0.9500 .
C10 C11 1.470(6) .
C11 C12 1.382(7) .
C12 C13 1.391(7) .
C12 H12 0.9500 .
C13 C14 1.377(7) .
C13 H13 0.9500 .
C14 C15 1.377(6) .
C14 H14 0.9500 .
C15 C16 1.482(6) .
C16 C17 1.378(6) .
C17 C18 1.398(6) .
C17 H17 0.9500 .
C18 C19 1.371(6) .
C18 C21 1.492(6) .
C19 C20 1.393(6) .
C19 H19 0.9500 .
C20 H20 0.9500 .
C21 C27 1.397(7) .
C21 C22 1.403(6) .
C22 C24 1.389(6) .
C22 C23 1.508(7) .
C23 H231 0.9800 .
C23 H232 0.9800 .
C23 H233 0.9800 .
C24 C25 1.368(7) .
C24 H24 0.9500 .
C25 C26 1.379(7) .
C26 C27 1.383(6) .
C26 H26 0.9500 .
C27 C28 1.511(7) .
C28 H281 0.9800 .
C28 H282 0.9800 .
C28 H283 0.9800 .
C29 C30 1.520(7) .
C29 H291 0.9800 .
C29 H292 0.9800 .
C29 H293 0.9800 .
C30 C31 1.403(6) .
C31 H31 0.9500 .
C32 C33 1.501(7) .
C32 C66 1.531(7) 2_656
C32 H321 0.9900 .
C32 H322 0.9900 .
C33 C34 1.504(7) .
C33 H331 0.9900 .
C33 H332 0.9900 .
C34 H341 0.9900 .
C34 H342 0.9900 .
C35 C36 1.493(7) .
C35 H351 0.9900 .
C35 H352 0.9900 .
C36 H361 0.9900 .
C36 H362 0.9900 .
C37 C72 1.372(6) .
C37 C38 1.382(7) .
C38 C39 1.384(6) .
C38 H38 0.9500 .
C39 C41 1.417(6) .
C39 C40 1.520(7) .
C40 H401 0.9800 .
C40 H402 0.9800 .
C40 H403 0.9800 .
C41 C71 1.379(6) .
C41 C43 1.486(6) .
C42 C43 1.391(6) .
C42 H421 0.9500 .
C43 C44 1.390(6) .
C44 C45 1.375(6) .
C44 H44 0.9500 .
C45 C46 1.391(6) .
C45 H45 0.9500 .
C46 C47 1.477(6) .
C47 C48 1.377(6) .
C48 C49 1.386(7) .
C48 H48 0.9500 .
C49 C50 1.369(7) .
C49 H49 0.9500 .
C50 C51 1.383(6) .
C50 H50 0.9500 .
C51 C52 1.467(6) .
C52 C53 1.380(6) .
C53 C54 1.368(6) .
C53 H53 0.9500 .
C54 C55 1.397(6) .
C54 H54 0.9500 .
C55 C56 1.393(6) .
C55 C57 1.482(6) .
C56 H56 0.9500 .
C57 C58 1.397(6) .
C57 C68 1.402(6) .
C58 C60 1.381(6) .
C58 C59 1.513(6) .
C59 H591 0.9800 .
C59 H592 0.9800 .
C59 H593 0.9800 .
C60 C61 1.388(6) .
C60 H60 0.9500 .
C61 C67 1.384(6) .
C62 C63 1.494(7) .
C62 H621 0.9900 .
C62 H622 0.9900 .
C63 H631 0.9900 .
C63 H632 0.9900 .
C64 C65 1.513(7) .
C64 H641 0.9900 .
C64 H642 0.9900 .
C65 C66 1.514(7) .
C65 H651 0.9900 .
C65 H652 0.9900 .
C66 C32 1.531(7) 2_656
C66 H661 0.9900 .
C66 H662 0.9900 .
C67 C68 1.401(6) .
C67 H67 0.9500 .
C68 C69 1.515(6) .
C69 H691 0.9800 .
C69 H692 0.9800 .
C69 H693 0.9800 .
C70 C71 1.514(6) .
C70 H701 0.9800 .
C70 H702 0.9800 .
C70 H703 0.9800 .
C71 C72 1.408(6) .
C72 H72 0.9500 .
P1 F4 1.560(4) .
P1 F3 1.572(4) .
P1 F6 1.576(4) .
P1 F5 1.576(4) .
P1 F2 1.579(4) .
P1 F1 1.587(4) .
P2A F10A 1.5858(18) .
P2A F8A 1.5859(18) .
P2A F11A 1.5860(18) .
P2A F7A 1.5860(18) .
P2A F12A 1.5861(18) .
P2A F9A 1.5863(18) .
P2B F10B 1.5860(18) .
P2B F11B 1.5860(18) .
P2B F7B 1.5860(18) .
P2B F12B 1.5860(18) .
P2B F8B 1.5860(18) .
P2B F9B 1.5862(18) .

loop_
_geom_hbond_atom_site_label_D
_geom_hbond_atom_site_label_H
_geom_hbond_atom_site_label_A
_geom_hbond_distance_DH
_geom_hbond_distance_HA
_geom_hbond_distance_DA
_geom_hbond_angle_DHA
_geom_hbond_site_symmetry_A
O1 H1 F12B 0.84 1.83 2.636(8) 161.7 1_445
O1 H1 F12A 0.84 2.11 2.951(6) 177.6 1_445
O1 H1 F8A 0.84 2.53 3.091(8) 125.2 1_445
O2 H2 O4 0.84 1.97 2.759(4) 156.8 2_666

loop_
_geom_torsion_atom_site_label_1
_geom_torsion_atom_site_label_2
_geom_torsion_atom_site_label_3
_geom_torsion_atom_site_label_4
_geom_torsion
_geom_torsion_site_symmetry_1
_geom_torsion_site_symmetry_4
C31 C1 C2 C3 -1.0(10) . .
O1 C1 C2 C3 179.7(6) . .
C1 C2 C3 C5 0.4(9) . .
C1 C2 C3 C4 -175.3(6) . .
C2 C3 C5 C30 0.5(8) . .
C4 C3 C5 C30 176.0(5) . .
C2 C3 C5 C8 -179.1(5) . .
C4 C3 C5 C8 -3.6(8) . .
C10 N1 C6 C7 0.2(6) . .
Ru N1 C6 C7 -178.3(3) . .
N1 C6 C7 C8 0.5(7) . .
C6 C7 C8 C9 0.3(7) . .
C6 C7 C8 C5 -178.1(4) . .
C3 C5 C8 C7 121.5(5) . .
C30 C5 C8 C7 -58.1(6) . .
C3 C5 C8 C9 -56.8(6) . .
C30 C5 C8 C9 123.6(5) . .
C7 C8 C9 C10 -1.7(6) . .
C5 C8 C9 C10 176.7(4) . .
C6 N1 C10 C9 -1.7(6) . .
Ru N1 C10 C9 177.1(3) . .
C6 N1 C10 C11 178.2(4) . .
Ru N1 C10 C11 -3.1(5) . .
C8 C9 C10 N1 2.4(7) . .
C8 C9 C10 C11 -177.4(4) . .
C15 N2 C11 C12 1.2(7) . .
Ru N2 C11 C12 -179.1(4) . .
C15 N2 C11 C10 179.8(4) . .
Ru N2 C11 C10 -0.5(5) . .
N1 C10 C11 N2 2.4(5) . .
C9 C10 C11 N2 -177.8(4) . .
N1 C10 C11 C12 -179.2(5) . .
C9 C10 C11 C12 0.7(8) . .
N2 C11 C12 C13 -1.4(8) . .
C10 C11 C12 C13 -179.8(5) . .
C11 C12 C13 C14 0.2(10) . .
C12 C13 C14 C15 1.1(10) . .
C11 N2 C15 C14 0.2(7) . .
Ru N2 C15 C14 -179.5(4) . .
C11 N2 C15 C16 -178.9(4) . .
Ru N2 C15 C16 1.4(5) . .
C13 C14 C15 N2 -1.3(8) . .
C13 C14 C15 C16 177.6(5) . .
C20 N3 C16 C17 0.2(6) . .
Ru N3 C16 C17 -178.8(3) . .
C20 N3 C16 C15 -179.3(4) . .
Ru N3 C16 C15 1.7(5) . .
N2 C15 C16 N3 -2.0(5) . .
C14 C15 C16 N3 179.1(5) . .
N2 C15 C16 C17 178.5(4) . .
C14 C15 C16 C17 -0.4(8) . .
N3 C16 C17 C18 1.2(7) . .
C15 C16 C17 C18 -179.3(4) . .
C16 C17 C18 C19 -2.1(7) . .
C16 C17 C18 C21 177.1(4) . .
C17 C18 C19 C20 1.6(7) . .
C21 C18 C19 C20 -177.5(4) . .
C16 N3 C20 C19 -0.7(6) . .
Ru N3 C20 C19 178.2(3) . .
C18 C19 C20 N3 -0.2(7) . .
C19 C18 C21 C27 117.7(5) . .
C17 C18 C21 C27 -61.4(6) . .
C19 C18 C21 C22 -59.4(6) . .
C17 C18 C21 C22 121.5(5) . .
C27 C21 C22 C24 -1.0(7) . .
C18 C21 C22 C24 176.1(4) . .
C27 C21 C22 C23 178.9(5) . .
C18 C21 C22 C23 -4.0(7) . .
C21 C22 C24 C25 0.2(7) . .
C23 C22 C24 C25 -179.7(5) . .
C22 C24 C25 C26 1.5(7) . .
C22 C24 C25 O2 -175.5(4) . .
C24 C25 C26 C27 -2.4(7) . .
O2 C25 C26 C27 174.8(4) . .
C25 C26 C27 C21 1.6(7) . .
C25 C26 C27 C28 -174.7(5) . .
C22 C21 C27 C26 0.1(7) . .
C18 C21 C27 C26 -177.0(4) . .
C22 C21 C27 C28 176.2(5) . .
C18 C21 C27 C28 -0.9(7) . .
C3 C5 C30 C31 -0.7(7) . .
C8 C5 C30 C31 178.9(4) . .
C3 C5 C30 C29 177.6(5) . .
C8 C5 C30 C29 -2.9(7) . .
O1 C1 C31 C30 180.0(5) . .
C2 C1 C31 C30 0.8(9) . .
C5 C30 C31 C1 0.1(8) . .
C29 C30 C31 C1 -178.2(5) . .
C66 C32 C33 C34 72.2(5) 2_656 .
C35 O3 C34 C33 -167.4(4) . .
C32 C33 C34 O3 68.8(5) . .
C34 O3 C35 C36 -170.2(4) . .
C37 O4 C36 C35 -174.8(4) . .
O3 C35 C36 O4 -67.9(5) . .
C36 O4 C37 C72 -0.8(7) . .
C36 O4 C37 C38 178.6(4) . .
C72 C37 C38 C39 1.8(8) . .
O4 C37 C38 C39 -177.8(4) . .
C37 C38 C39 C41 -2.4(8) . .
C37 C38 C39 C40 177.2(5) . .
C38 C39 C41 C71 1.4(7) . .
C40 C39 C41 C71 -178.2(5) . .
C38 C39 C41 C43 -176.3(4) . .
C40 C39 C41 C43 4.1(7) . .
C46 N4 C42 C43 -2.8(6) . .
Ru N4 C42 C43 170.6(3) . .
N4 C42 C43 C44 3.5(6) . .
N4 C42 C43 C41 -174.2(4) . .
C71 C41 C43 C44 -120.8(5) . .
C39 C41 C43 C44 56.9(6) . .
C71 C41 C43 C42 56.9(6) . .
C39 C41 C43 C42 -125.4(5) . .
C42 C43 C44 C45 -1.6(7) . .
C41 C43 C44 C45 176.2(4) . .
C43 C44 C45 C46 -0.9(7) . .
C42 N4 C46 C45 0.2(6) . .
Ru N4 C46 C45 -174.2(3) . .
C42 N4 C46 C47 176.7(4) . .
Ru N4 C46 C47 2.3(5) . .
C44 C45 C46 N4 1.7(7) . .
C44 C45 C46 C47 -174.6(4) . .
C51 N5 C47 C48 0.4(6) . .
Ru N5 C47 C48 -174.6(3) . .
C51 N5 C47 C46 -178.1(4) . .
Ru N5 C47 C46 6.9(4) . .
N4 C46 C47 N5 -5.8(5) . .
C45 C46 C47 N5 170.6(4) . .
N4 C46 C47 C48 175.8(4) . .
C45 C46 C47 C48 -7.8(7) . .
N5 C47 C48 C49 1.5(7) . .
C46 C47 C48 C49 179.8(4) . .
C47 C48 C49 C50 -3.0(7) . .
C48 C49 C50 C51 2.5(7) . .
C47 N5 C51 C50 -0.9(6) . .
Ru N5 C51 C50 174.1(3) . .
C47 N5 C51 C52 178.1(4) . .
Ru N5 C51 C52 -6.8(4) . .
C49 C50 C51 N5 -0.6(6) . .
C49 C50 C51 C52 -179.5(4) . .
C56 N6 C52 C53 1.7(6) . .
Ru N6 C52 C53 175.4(3) . .
C56 N6 C52 C51 -175.0(4) . .
Ru N6 C52 C51 -1.3(4) . .
N5 C51 C52 C53 -171.5(4) . .
C50 C51 C52 C53 7.5(7) . .
N5 C51 C52 N6 5.1(5) . .
C50 C51 C52 N6 -176.0(4) . .
N6 C52 C53 C54 -2.5(7) . .
C51 C52 C53 C54 173.9(4) . .
C52 C53 C54 C55 0.2(7) . .
C53 C54 C55 C56 2.6(7) . .
C53 C54 C55 C57 -176.9(4) . .
C52 N6 C56 C55 1.3(6) . .
Ru N6 C56 C55 -171.3(3) . .
C54 C55 C56 N6 -3.5(6) . .
C57 C55 C56 N6 176.0(4) . .
C56 C55 C57 C58 115.4(5) . .
C54 C55 C57 C58 -65.1(6) . .
C56 C55 C57 C68 -64.2(6) . .
C54 C55 C57 C68 115.3(5) . .
C68 C57 C58 C60 4.4(7) . .
C55 C57 C58 C60 -175.2(4) . .
C68 C57 C58 C59 -176.2(5) . .
C55 C57 C58 C59 4.2(7) . .
C57 C58 C60 C61 -2.1(7) . .
C59 C58 C60 C61 178.5(5) . .
C62 O5 C61 C67 -3.8(7) . .
C62 O5 C61 C60 175.3(4) . .
C58 C60 C61 O5 179.0(4) . .
C58 C60 C61 C67 -1.8(7) . .
C61 O5 C62 C63 172.2(4) . .
C64 O6 C63 C62 173.2(4) . .
O5 C62 C63 O6 63.9(5) . .
C63 O6 C64 C65 57.9(6) . .
O6 C64 C65 C66 51.4(6) . .
C64 C65 C66 C32 -168.5(4) . 2_656
O5 C61 C67 C68 -177.4(4) . .
C60 C61 C67 C68 3.5(7) . .
C61 C67 C68 C57 -1.2(7) . .
C61 C67 C68 C69 179.5(4) . .
C58 C57 C68 C67 -2.8(7) . .
C55 C57 C68 C67 176.8(4) . .
C58 C57 C68 C69 176.5(5) . .
C55 C57 C68 C69 -3.9(7) . .
C39 C41 C71 C72 0.3(7) . .
C43 C41 C71 C72 178.0(4) . .
C39 C41 C71 C70 -179.5(5) . .
C43 C41 C71 C70 -1.8(7) . .
C38 C37 C72 C71 0.0(7) . .
O4 C37 C72 C71 179.4(4) . .
C41 C71 C72 C37 -1.0(7) . .
C70 C71 C72 C37 178.8(5) . .

loop_
_platon_squeeze_void_nr
_platon_squeeze_void_average_x
_platon_squeeze_void_average_y
_platon_squeeze_void_average_z
_platon_squeeze_void_volume
_platon_squeeze_void_count_electrons
_platon_squeeze_void_content
1 -0.144 0.215 0.857 1450 470 ' '
